data_2229581
loop_
_publ_author_name
'Arun Kumar, K.'
'Amuthaselvi, M.'
'Dayalan, A.'

_publ_section_title
;
 <i>cis</i>-Bis(2,2'-bipyridine-\k^2^<i>N</i>,<i>N</i>')dichloridocobalt(II)
 trihydrate
;
_journal_coeditor_code BQ2282
_journal_issue 4
_journal_name_full 'Acta Crystallographica Section E'
_journal_page_first m468
_journal_paper_doi 10.1107/S1600536811009251
_journal_volume 67
_journal_year 2011
_chemical_formula_iupac '[Co Cl2 (C10 H8 N2)2], 3H2 O'
_chemical_formula_moiety 'C20 H16 Cl2 Co N4, 3(H2 O)'
_chemical_formula_sum 'C20 H22 Cl2 Co N4 O3'
_chemical_formula_weight 496.25
_chemical_name_systematic
;
<i>cis</i>-Bis(2,2'-bipyridine-\k^2^<i>N</i>,<i>N</i>')dichloridocobalt(II)
trihydrate
;
_space_group_IT_number 15
_symmetry_cell_setting monoclinic
_symmetry_space_group_name_Hall '-C 2yc'
_symmetry_space_group_name_H-M 'C 1 2/c 1'
_atom_sites_solution_hydrogens geom
_atom_sites_solution_primary direct
_atom_sites_solution_secondary difmap
_audit_creation_method SHELXL-97
_cell_angle_alpha 90.00
_cell_angle_beta 120.030(4)
_cell_angle_gamma 90.00
_cell_formula_units_Z 4
_cell_length_a 18.3644(8)
_cell_length_b 13.1902(8)
_cell_length_c 10.8854(6)
_cell_measurement_reflns_used 6958
_cell_measurement_temperature 293(2)
_cell_measurement_theta_max 25.41
_cell_measurement_theta_min 2.43
_cell_volume 2282.8(2)
_computing_cell_refinement 'APEX2 and SAINT (Bruker, 2004)'
_computing_data_collection 'APEX2 (Bruker, 2004)'
_computing_data_reduction 'SAINT and XPREP (Bruker, 2004)'
_computing_molecular_graphics 'ORTEP-3 (Farrugia, 1997) and Mercury (Bruno <i>et al.</i>, 2002)'
_computing_publication_material 'PLATON (Spek, 2009)'
_computing_structure_refinement 'SHELXL97 (Sheldrick, 2008)'
_computing_structure_solution 'SIR92 (Altomare <i>et al.</i>, 1993)'
_diffrn_ambient_temperature 293(2)
_diffrn_measured_fraction_theta_full 0.982
_diffrn_measured_fraction_theta_max 0.982
_diffrn_measurement_device_type 'Bruker Kappa APEXII CCD'
_diffrn_measurement_method '\w and \f'
_diffrn_radiation_monochromator graphite
_diffrn_radiation_source 'fine-focus sealed tube'
_diffrn_radiation_type MoK\a
_diffrn_radiation_wavelength 0.71073
_diffrn_reflns_av_R_equivalents 0.0509
_diffrn_reflns_av_sigmaI/netI 0.0255
_diffrn_reflns_limit_h_max 19
_diffrn_reflns_limit_h_min -22
_diffrn_reflns_limit_k_max 15
_diffrn_reflns_limit_k_min -15
_diffrn_reflns_limit_l_max 13
_diffrn_reflns_limit_l_min -13
_diffrn_reflns_number 18022
_diffrn_reflns_theta_full 25.64
_diffrn_reflns_theta_max 25.64
_diffrn_reflns_theta_min 2.01
_diffrn_standards_decay_% 0
_exptl_absorpt_coefficient_mu 1.014
_exptl_absorpt_correction_T_max 0.8230
_exptl_absorpt_correction_T_min 0.7207
_exptl_absorpt_correction_type multi-scan
_exptl_absorpt_process_details '(SADABS; Bruker, 2004)'
_exptl_crystal_colour red
_exptl_crystal_density_diffrn 1.444
_exptl_crystal_density_method 'not measured'
_exptl_crystal_description block
_exptl_crystal_F_000 1020
_exptl_crystal_size_max 0.30
_exptl_crystal_size_mid 0.20
_exptl_crystal_size_min 0.20
_refine_diff_density_max 0.672
_refine_diff_density_min -0.645
_refine_ls_extinction_coef 0.0015(5)
_refine_ls_extinction_expression Fc^*^=kFc[1+0.001xFc^2^\l^3^/sin(2\q)]^-1/4^
_refine_ls_extinction_method 'SHELXL97 (Sheldrick, 1997)'
_refine_ls_goodness_of_fit_ref 1.186
_refine_ls_hydrogen_treatment mixed
_refine_ls_matrix_type full
_refine_ls_number_parameters 152
_refine_ls_number_reflns 2123
_refine_ls_number_restraints 4
_refine_ls_restrained_S_all 1.185
_refine_ls_R_factor_all 0.0605
_refine_ls_R_factor_gt 0.0453
_refine_ls_shift/su_max 0.000
_refine_ls_shift/su_mean 0.000
_refine_ls_structure_factor_coef Fsqd
_refine_ls_weighting_details 'calc w=1/[\s^2^(Fo^2^)+(0.0754P)^2^+3.2510P] where P=(Fo^2^+2Fc^2^)/3'
_refine_ls_weighting_scheme calc
_refine_ls_wR_factor_gt 0.1260
_refine_ls_wR_factor_ref 0.1432
_reflns_number_gt 1731
_reflns_number_total 2123
_reflns_threshold_expression I>2\s(I)
_cod_data_source_file bq2282.cif
_cod_data_source_block I
_cod_original_sg_symbol_Hall -C2yc
_cod_original_sg_symbol_H-M 'C 2/c'
_cod_database_code 2229581
_cod_database_fobs_code 2229581

loop_
_symmetry_equiv_pos_as_xyz
'x, y, z'
'-x, y, -z+1/2'
'x+1/2, y+1/2, z'
'-x+1/2, y+1/2, -z+1/2'
'-x, -y, -z'
'x, -y, z-1/2'
'-x+1/2, -y+1/2, -z'
'x+1/2, -y+1/2, z-1/2'

loop_
_atom_site_type_symbol
_atom_site_label
_atom_site_fract_x
_atom_site_fract_y
_atom_site_fract_z
_atom_site_U_iso_or_equiv
_atom_site_adp_type
_atom_site_calc_flag
_atom_site_refinement_flags
_atom_site_occupancy
_atom_site_disorder_assembly
_atom_site_disorder_group
_atom_site_attached_hydrogens
C C1 0.9376(3) 0.3673(3) 0.5122(5) 0.0632(11) Uani d . 1 . . 0
H H1 0.9858 0.3506 0.5089 0.076 Uiso calc R 1 . . 0
C C2 0.8848(3) 0.4410(4) 0.4210(6) 0.0774(14) Uani d . 1 . . 0
H H2 0.8973 0.4740 0.3583 0.093 Uiso calc R 1 . . 0
C C3 0.8134(3) 0.4643(4) 0.4254(6) 0.0772(14) Uani d . 1 . . 0
H H3 0.7768 0.5140 0.3658 0.093 Uiso calc R 1 . . 0
C C4 0.7964(3) 0.4142(3) 0.5176(5) 0.0610(11) Uani d . 1 . . 0
H H4 0.7476 0.4288 0.5202 0.073 Uiso calc R 1 . . 0
C C5 0.8517(2) 0.3418(2) 0.6070(4) 0.0428(8) Uani d . 1 . . 0
C C6 0.8377(2) 0.2843(2) 0.7097(3) 0.0394(8) Uani d . 1 . . 0
C C7 0.7668(2) 0.2959(3) 0.7214(4) 0.0518(9) Uani d . 1 . . 0
H H7 0.7247 0.3408 0.6623 0.062 Uiso calc R 1 . . 0
C C8 0.7588(2) 0.2405(4) 0.8212(5) 0.0599(10) Uani d . 1 . . 0
H H8 0.7120 0.2486 0.8319 0.072 Uiso calc R 1 . . 0
C C9 0.8211(2) 0.1730(3) 0.9046(4) 0.0576(10) Uani d . 1 . . 0
H H9 0.8171 0.1344 0.9725 0.069 Uiso calc R 1 . . 0
C C10 0.8893(2) 0.1635(3) 0.8859(4) 0.0472(8) Uani d . 1 . . 0
H H10 0.9310 0.1172 0.9419 0.057 Uiso calc R 1 . . 0
N N1 0.92249(18) 0.3194(2) 0.6043(3) 0.0449(7) Uani d . 1 . . 0
N N2 0.89867(17) 0.2174(2) 0.7915(3) 0.0392(6) Uani d . 1 . . 0
O O1 0.8926(3) -0.0960(3) 0.7511(4) 0.0902(12) Uani d D 1 . . 0
Cl Cl1 0.92474(5) 0.07552(7) 0.56901(9) 0.0448(3) Uani d . 1 . . 0
Co Co1 1.0000 0.20323(5) 0.7500 0.0367(3) Uani d S 1 . . 0
O O2 1.0000 -0.2593(12) 0.7500 0.169(6) Uani d SP 0.734(17) A 1 2
O O3 1.0000 -0.4227 0.7500 0.174(19) Uani d SP 0.269(17) B 2 2
H H1A 0.911(4) -0.046(3) 0.724(5) 0.11(2) Uiso d D 1 . . 0
H H1B 0.904(4) -0.085(4) 0.836(3) 0.11(2) Uiso d D 1 . . 0

loop_
_atom_site_aniso_label
_atom_site_aniso_U_11
_atom_site_aniso_U_22
_atom_site_aniso_U_33
_atom_site_aniso_U_12
_atom_site_aniso_U_13
_atom_site_aniso_U_23
C1 0.043(2) 0.068(3) 0.071(3) -0.0005(18) 0.023(2) 0.021(2)
C2 0.061(3) 0.076(3) 0.083(3) 0.003(2) 0.027(2) 0.042(3)
C3 0.057(3) 0.062(3) 0.088(3) 0.011(2) 0.018(2) 0.036(2)
C4 0.046(2) 0.050(2) 0.070(3) 0.0110(17) 0.016(2) 0.0131(19)
C5 0.0330(17) 0.0354(17) 0.0441(18) -0.0011(13) 0.0074(14) -0.0034(14)
C6 0.0301(17) 0.0368(17) 0.0399(17) 0.0027(12) 0.0089(14) -0.0068(14)
C7 0.0332(19) 0.059(2) 0.051(2) 0.0130(15) 0.0122(16) -0.0016(17)
C8 0.045(2) 0.077(3) 0.064(2) 0.014(2) 0.032(2) 0.001(2)
C9 0.049(2) 0.074(3) 0.053(2) 0.0112(19) 0.0282(19) 0.007(2)
C10 0.0359(18) 0.055(2) 0.0461(19) 0.0082(16) 0.0174(15) 0.0074(17)
N1 0.0331(15) 0.0416(16) 0.0487(16) -0.0004(12) 0.0120(13) 0.0027(13)
N2 0.0265(14) 0.0427(16) 0.0394(14) 0.0044(11) 0.0098(11) 0.0005(12)
O1 0.101(3) 0.110(3) 0.064(2) -0.057(2) 0.044(2) -0.018(2)
Cl1 0.0335(5) 0.0513(6) 0.0415(5) -0.0071(3) 0.0128(4) -0.0062(3)
Co1 0.0238(4) 0.0402(4) 0.0382(4) 0.000 0.0097(3) 0.000
O2 0.133(10) 0.217(14) 0.117(8) 0.000 0.032(7) 0.000
O3 0.20(3) 0.28(5) 0.11(2) 0.000 0.12(2) 0.000

loop_
_atom_type_symbol
_atom_type_description
_atom_type_scat_dispersion_real
_atom_type_scat_dispersion_imag
_atom_type_scat_source
C C 0.0033 0.0016 'International Tables Vol C Tables 4.2.6.8 and 6.1.1.4'
H H 0.0000 0.0000 'International Tables Vol C Tables 4.2.6.8 and 6.1.1.4'
N N 0.0061 0.0033 'International Tables Vol C Tables 4.2.6.8 and 6.1.1.4'
O O 0.0106 0.0060 'International Tables Vol C Tables 4.2.6.8 and 6.1.1.4'
Cl Cl 0.1484 0.1585 'International Tables Vol C Tables 4.2.6.8 and 6.1.1.4'
Co Co 0.3494 0.9721 'International Tables Vol C Tables 4.2.6.8 and 6.1.1.4'

loop_
_geom_angle_atom_site_label_1
_geom_angle_atom_site_label_2
_geom_angle_atom_site_label_3
_geom_angle_site_symmetry_1
_geom_angle_site_symmetry_3
_geom_angle
_geom_angle_publ_flag
N1 C1 C2 . . 122.8(4) ?
N1 C1 H1 . . 118.6 ?
C2 C1 H1 . . 118.6 ?
C3 C2 C1 . . 118.2(4) ?
C3 C2 H2 . . 120.9 ?
C1 C2 H2 . . 120.9 ?
C4 C3 C2 . . 119.5(4) ?
C4 C3 H3 . . 120.2 ?
C2 C3 H3 . . 120.2 ?
C3 C4 C5 . . 119.8(4) ?
C3 C4 H4 . . 120.1 ?
C5 C4 H4 . . 120.1 ?
N1 C5 C4 . . 120.9(4) ?
N1 C5 C6 . . 116.1(3) ?
C4 C5 C6 . . 123.0(3) ?
N2 C6 C7 . . 121.4(3) ?
N2 C6 C5 . . 115.7(3) ?
C7 C6 C5 . . 122.9(3) ?
C8 C7 C6 . . 119.5(3) ?
C8 C7 H7 . . 120.2 ?
C6 C7 H7 . . 120.2 ?
C9 C8 C7 . . 118.9(3) ?
C9 C8 H8 . . 120.6 ?
C7 C8 H8 . . 120.6 ?
C10 C9 C8 . . 118.8(4) ?
C10 C9 H9 . . 120.6 ?
C8 C9 H9 . . 120.6 ?
N2 C10 C9 . . 123.1(3) ?
N2 C10 H10 . . 118.4 ?
C9 C10 H10 . . 118.4 ?
C1 N1 C5 . . 118.7(3) ?
C1 N1 Co1 . . 125.8(3) ?
C5 N1 Co1 . . 115.4(2) ?
C10 N2 C6 . . 118.2(3) ?
C10 N2 Co1 . . 125.5(2) ?
C6 N2 Co1 . . 116.2(2) ?
H1A O1 H1B . . 109(5) ?
N2 Co1 N2 . 2_756 169.92(15) ?
N2 Co1 N1 . 2_756 96.14(11) ?
N2 Co1 N1 2_756 2_756 76.58(11) ?
N2 Co1 N1 . . 76.58(11) ?
N2 Co1 N1 2_756 . 96.14(11) ?
N1 Co1 N1 2_756 . 89.19(16) ?
N2 Co1 Cl1 . . 91.72(8) ?
N2 Co1 Cl1 2_756 . 95.26(8) ?
N1 Co1 Cl1 2_756 . 171.64(8) ?
N1 Co1 Cl1 . . 89.88(8) ?
N2 Co1 Cl1 . 2_756 95.26(8) ?
N2 Co1 Cl1 2_756 2_756 91.72(8) ?
N1 Co1 Cl1 2_756 2_756 89.88(8) ?
N1 Co1 Cl1 . 2_756 171.64(8) ?
Cl1 Co1 Cl1 . 2_756 92.22(5) ?

loop_
_geom_bond_atom_site_label_1
_geom_bond_atom_site_label_2
_geom_bond_site_symmetry_2
_geom_bond_distance
_geom_bond_publ_flag
C1 N1 . 1.327(5) ?
C1 C2 . 1.381(6) ?
C1 H1 . 0.9300 ?
C2 C3 . 1.370(7) ?
C2 H2 . 0.9300 ?
C3 C4 . 1.362(6) ?
C3 H3 . 0.9300 ?
C4 C5 . 1.379(5) ?
C4 H4 . 0.9300 ?
C5 N1 . 1.348(4) ?
C5 C6 . 1.476(5) ?
C6 N2 . 1.351(4) ?
C6 C7 . 1.378(5) ?
C7 C8 . 1.377(6) ?
C7 H7 . 0.9300 ?
C8 C9 . 1.373(6) ?
C8 H8 . 0.9300 ?
C9 C10 . 1.373(5) ?
C9 H9 . 0.9300 ?
C10 N2 . 1.329(5) ?
C10 H10 . 0.9300 ?
N1 Co1 . 2.151(3) ?
N2 Co1 . 2.132(3) ?
O1 H1A . 0.86(6) ?
O1 H1B . 0.85(3) ?
Cl1 Co1 . 2.4298(9) ?
Co1 N2 2_756 2.132(3) ?
Co1 N1 2_756 2.151(3) ?
Co1 Cl1 2_756 2.4298(9) ?

loop_
_geom_hbond_atom_site_label_D
_geom_hbond_atom_site_label_H
_geom_hbond_atom_site_label_A
_geom_hbond_site_symmetry_A
_geom_hbond_distance_DH
_geom_hbond_distance_HA
_geom_hbond_distance_DA
_geom_hbond_angle_DHA
O1 H1A Cl1 . 0.86(6) 2.43(5) 3.250(4) 160(5)
O1 H1B Cl1 6_556 0.85(3) 2.37(4) 3.218(4) 172(4)

loop_
_geom_torsion_atom_site_label_1
_geom_torsion_atom_site_label_2
_geom_torsion_atom_site_label_3
_geom_torsion_atom_site_label_4
_geom_torsion_site_symmetry_1
_geom_torsion_site_symmetry_2
_geom_torsion_site_symmetry_3
_geom_torsion_site_symmetry_4
_geom_torsion
_geom_torsion_publ_flag
N1 C1 C2 C3 . . . . -0.8(8) ?
C1 C2 C3 C4 . . . . -0.5(8) ?
C2 C3 C4 C5 . . . . 1.0(8) ?
C3 C4 C5 N1 . . . . -0.3(6) ?
C3 C4 C5 C6 . . . . -180.0(4) ?
N1 C5 C6 N2 . . . . 1.5(4) ?
C4 C5 C6 N2 . . . . -178.8(3) ?
N1 C5 C6 C7 . . . . -177.5(3) ?
C4 C5 C6 C7 . . . . 2.2(5) ?
N2 C6 C7 C8 . . . . 1.9(5) ?
C5 C6 C7 C8 . . . . -179.1(3) ?
C6 C7 C8 C9 . . . . -1.5(6) ?
C7 C8 C9 C10 . . . . 0.3(7) ?
C8 C9 C10 N2 . . . . 0.7(6) ?
C2 C1 N1 C5 . . . . 1.5(6) ?
C2 C1 N1 Co1 . . . . 179.7(4) ?
C4 C5 N1 C1 . . . . -1.0(5) ?
C6 C5 N1 C1 . . . . 178.7(3) ?
C4 C5 N1 Co1 . . . . -179.3(3) ?
C6 C5 N1 Co1 . . . . 0.4(4) ?
C9 C10 N2 C6 . . . . -0.4(5) ?
C9 C10 N2 Co1 . . . . -177.4(3) ?
C7 C6 N2 C10 . . . . -0.9(5) ?
C5 C6 N2 C10 . . . . 180.0(3) ?
C7 C6 N2 Co1 . . . . 176.4(3) ?
C5 C6 N2 Co1 . . . . -2.7(4) ?
C10 N2 Co1 N2 . . . 2_756 -136.3(3) ?
C6 N2 Co1 N2 . . . 2_756 46.6(2) ?
C10 N2 Co1 N1 . . . 2_756 -93.0(3) ?
C6 N2 Co1 N1 . . . 2_756 89.9(2) ?
C10 N2 Co1 N1 . . . . 179.3(3) ?
C6 N2 Co1 N1 . . . . 2.2(2) ?
C10 N2 Co1 Cl1 . . . . 89.8(3) ?
C6 N2 Co1 Cl1 . . . . -87.3(2) ?
C10 N2 Co1 Cl1 . . . 2_756 -2.6(3) ?
C6 N2 Co1 Cl1 . . . 2_756 -179.7(2) ?
C1 N1 Co1 N2 . . . . -179.5(3) ?
C5 N1 Co1 N2 . . . . -1.3(2) ?
C1 N1 Co1 N2 . . . 2_756 7.5(3) ?
C5 N1 Co1 N2 . . . 2_756 -174.3(2) ?
C1 N1 Co1 N1 . . . 2_756 83.9(3) ?
C5 N1 Co1 N1 . . . 2_756 -97.9(3) ?
C1 N1 Co1 Cl1 . . . . -87.7(3) ?
C5 N1 Co1 Cl1 . . . . 90.5(2) ?
